data_7719521
loop_
_publ_author_name
'Chalkidis, Savvas G.'
'Tsoureas, Nikolaos'
'Nolan, Steven P.'
'Vougioukalakis, Georgios C.'

_publ_section_title
;
 A straightforward approach to robust thiazolylidene gold complexes:
 efficient catalysts for propargylamide cycloisomerizations.
;
_journal_issue 39
_journal_name_full 'Dalton transactions (Cambridge, England : 2003)'
_journal_page_first 14659
_journal_page_last 14663
_journal_paper_doi 10.1039/d5dt02258d
_journal_volume 54
_journal_year 2025
_chemical_formula_moiety 'C17 H21 Au Cl N S'
_chemical_formula_sum 'C17 H21 Au Cl N S'
_chemical_formula_weight 503.82
_chemical_name_common 2h
_chemical_name_systematic 2h
_space_group_crystal_system monoclinic
_space_group_IT_number 14
_space_group_name_Hall '-P 2ybc'
_space_group_name_H-M_alt 'P 1 21/c 1'
_atom_sites_solution_hydrogens geom
_audit_creation_date 2025-08-10
_audit_creation_method
;
Olex2 1.5
(compiled 2025.07.13 svn.rb7424aed for OlexSys, GUI svn.r7314)
;
_audit_update_record
;
2025-08-11 deposited with the CCDC.	2025-09-23 downloaded from the CCDC.
;
_cell_angle_alpha 90
_cell_angle_beta 105.621(3)
_cell_angle_gamma 90
_cell_formula_units_Z 8
_cell_length_a 18.9520(14)
_cell_length_b 9.1557(7)
_cell_length_c 20.7340(16)
_cell_measurement_reflns_used 9933
_cell_measurement_temperature 100.00
_cell_measurement_theta_max 28.277
_cell_measurement_theta_min 2.447
_cell_volume 3464.9(5)
_computing_cell_refinement 'SAINT V8.40B (Bruker AXS Inc, 2016)'
_computing_data_collection 'APEX 5 (Bruker AXS INc, 2023)'
_computing_data_reduction 'SAINT V8.40B (Bruker AXS Inc, 2016)'
_computing_molecular_graphics 'Olex2 1.5 (Dolomanov et al., 2009)'
_computing_publication_material 'Olex2 1.5 (Dolomanov et al., 2009)'
_computing_structure_refinement 'SHELXL 2018/3 (Sheldrick, 2015)'
_computing_structure_solution 'SHELXT 2018/2 (Sheldrick, 2018)'
_diffrn_ambient_temperature 100.00
_diffrn_measured_fraction_theta_full 1.000
_diffrn_measured_fraction_theta_max 0.999
_diffrn_measurement_device_type 'Bruker D8-Venture with Photon-III'
_diffrn_measurement_method '/f and /w scans'
_diffrn_radiation_type MoK\a
_diffrn_radiation_wavelength 0.71073
_diffrn_reflns_av_R_equivalents 0.0813
_diffrn_reflns_av_unetI/netI 0.0344
_diffrn_reflns_Laue_measured_fraction_full 1.000
_diffrn_reflns_Laue_measured_fraction_max 0.999
_diffrn_reflns_limit_h_max 25
_diffrn_reflns_limit_h_min -25
_diffrn_reflns_limit_k_max 12
_diffrn_reflns_limit_k_min -12
_diffrn_reflns_limit_l_max 27
_diffrn_reflns_limit_l_min -27
_diffrn_reflns_number 90833
_diffrn_reflns_point_group_measured_fraction_full 1.000
_diffrn_reflns_point_group_measured_fraction_max 0.999
_diffrn_reflns_theta_full 25.242
_diffrn_reflns_theta_max 28.292
_diffrn_reflns_theta_min 2.040
_exptl_absorpt_coefficient_mu 8.760
_exptl_absorpt_correction_T_max 1.0000
_exptl_absorpt_correction_T_min 0.8049
_exptl_absorpt_correction_type multi-scan
_exptl_absorpt_process_details
;
SADABS-2016/2 (Bruker,2016/2) was used for absorption correction.
wR2(int) was 0.1891 before and 0.1025 after correction.
The Ratio of minimum to maximum transmission is 0.8049.
The \l/2 correction factor is Not present.
;
_exptl_crystal_colour colourless
_exptl_crystal_colour_primary colourless
_exptl_crystal_density_diffrn 1.932
_exptl_crystal_description plate
_exptl_crystal_F_000 1936
_exptl_crystal_recrystallization_method 'Re-crystallisation from solvent: CH2Cl2, n-C5H12'
_exptl_crystal_size_max 0.091
_exptl_crystal_size_mid 0.03
_exptl_crystal_size_min 0.027
_refine_diff_density_max 1.568
_refine_diff_density_min -0.642
_refine_diff_density_rms 0.144
_refine_ls_extinction_method none
_refine_ls_goodness_of_fit_ref 1.037
_refine_ls_hydrogen_treatment constr
_refine_ls_matrix_type full
_refine_ls_number_parameters 385
_refine_ls_number_reflns 8592
_refine_ls_number_restraints 0
_refine_ls_restrained_S_all 1.037
_refine_ls_R_factor_all 0.0405
_refine_ls_R_factor_gt 0.0258
_refine_ls_shift/su_max 0.001
_refine_ls_shift/su_mean 0.000
_refine_ls_structure_factor_coef Fsqd
_refine_ls_weighting_details 'w=1/[\s^2^(Fo^2^)+(0.0171P)^2^+4.5313P] where P=(Fo^2^+2Fc^2^)/3'
_refine_ls_weighting_scheme calc
_refine_ls_wR_factor_gt 0.0497
_refine_ls_wR_factor_ref 0.0549
_reflns_Friedel_coverage 0.000
_reflns_number_gt 6844
_reflns_number_total 8592
_reflns_threshold_expression 'I > 2\s(I)'
_cod_data_source_file d5dt02258d2.cif
_cod_data_source_block 2h
_cod_depositor_comments 'Adding full bibliography for 7719511--7719521.cif.'
_cod_database_code 7719521
_shelx_shelxl_version_number 2018/3
_shelx_space_group_comment
;
The symmetry employed for this shelxl refinement is uniquely defined
by the following loop, which should always be used as a source of
symmetry information in preference to the above space-group names.
They are only intended as comments.
;
_shelx_estimated_absorpt_t_max 0.798
_shelx_estimated_absorpt_t_min 0.503
_olex2_refinement_description
;
1. Fixed Uiso
 At 1.2 times of:
  All C(H) groups, All C(H,H) groups
 At 1.5 times of:
  All C(H,H,H) groups
2.a Secondary CH2 refined with riding coordinates:
 C31(H31A,H31B), C34(H34A,H34B), C7(H7A,H7B), C35(H35A,H35B), C9(H9A,H9B),
 C10(H10A,H10B), C32(H32A,H32B), C11(H11A,H11B), C33(H33A,H33B), C8(H8A,H8B)
2.b Aromatic/amide H refined with riding coordinates:
 C24(H24), C26(H26), C14(H14), C16(H16)
2.c Idealised Me refined as rotating group:
 C28(H28A,H28B,H28C), C18(H18A,H18B,H18C), C29(H29A,H29B,H29C), C20(H20A,H20B,
 H20C), C30(H30A,H30B,H30C), C19(H19A,H19B,H19C)
;
_olex2_submission_special_instructions 'No special instructions were received'

loop_
_space_group_symop_operation_xyz
'x, y, z'
'-x, y+1/2, -z+1/2'
'-x, -y, -z'
'x, -y-1/2, z-1/2'

loop_
_atom_site_label
_atom_site_type_symbol
_atom_site_fract_x
_atom_site_fract_y
_atom_site_fract_z
_atom_site_U_iso_or_equiv
_atom_site_adp_type
_atom_site_occupancy
_atom_site_site_symmetry_order
_atom_site_calc_flag
_atom_site_refinement_flags_posn
_atom_site_refinement_flags_adp
_atom_site_refinement_flags_occupancy
_atom_site_disorder_assembly
_atom_site_disorder_group
Au1 Au 0.16129(2) 0.34671(2) 0.64998(2) 0.01728(4) Uani 1 1 d . . . . .
Au2 Au 0.47167(2) 0.83802(2) 0.88953(2) 0.01847(4) Uani 1 1 d . . . . .
S2 S 0.30108(5) 0.83247(10) 0.89233(4) 0.01781(19) Uani 1 1 d . . . . .
S1 S 0.24021(5) 0.10891(11) 0.57753(5) 0.0212(2) Uani 1 1 d . . . . .
Cl1 Cl 0.12020(6) 0.43049(12) 0.73680(5) 0.0299(2) Uani 1 1 d . . . . .
Cl2 Cl 0.59479(5) 0.83392(12) 0.93546(6) 0.0325(2) Uani 1 1 d . . . . .
N2 N 0.33039(16) 0.8298(3) 0.78290(15) 0.0158(6) Uani 1 1 d . . . . .
N1 N 0.18737(16) 0.3286(3) 0.51317(15) 0.0157(6) Uani 1 1 d . . . . .
C17 C 0.18619(19) 0.5958(4) 0.51955(17) 0.0143(7) Uani 1 1 d . . . . .
C2 C 0.3654(2) 0.8361(4) 0.84881(18) 0.0178(8) Uani 1 1 d . . . . .
C22 C 0.3877(2) 0.9626(4) 0.70750(18) 0.0183(8) Uani 1 1 d . . . . .
C27 C 0.3930(2) 0.6955(4) 0.71243(19) 0.0192(8) Uani 1 1 d . . . . .
C4 C 0.2157(2) 0.2476(4) 0.46828(19) 0.0164(8) Uani 1 1 d . . . . .
C5 C 0.25343(19) 0.8213(4) 0.76632(18) 0.0163(7) Uani 1 1 d . . . . .
C25 C 0.4440(2) 0.8273(5) 0.63401(19) 0.0229(9) Uani 1 1 d . . . . .
C24 C 0.4234(2) 0.9581(5) 0.65695(19) 0.0224(8) Uani 1 1 d . . . . .
H24 H 0.433843 1.047056 0.637764 0.027 Uiso 1 1 calc R U . . .
C6 C 0.2267(2) 0.8227(4) 0.82059(17) 0.0156(7) Uani 1 1 d . . . . .
C28 C 0.3771(2) 0.5537(4) 0.7426(2) 0.0253(9) Uani 1 1 d . . . . .
H28A H 0.393647 0.471905 0.719851 0.038 Uiso 1 1 calc R U . . .
H28B H 0.324289 0.545122 0.737195 0.038 Uiso 1 1 calc R U . . .
H28C H 0.403069 0.551677 0.790345 0.038 Uiso 1 1 calc R U . . .
C26 C 0.4294(2) 0.6974(4) 0.6629(2) 0.0214(8) Uani 1 1 d . . . . .
H26 H 0.444874 0.607684 0.648157 0.026 Uiso 1 1 calc R U . . .
C31 C 0.2090(2) 0.8080(4) 0.69443(18) 0.0203(8) Uani 1 1 d . . . . .
H31A H 0.191902 0.705765 0.686058 0.024 Uiso 1 1 calc R U . . .
H31B H 0.241173 0.828947 0.665078 0.024 Uiso 1 1 calc R U . . .
C18 C 0.2644(2) 0.5962(4) 0.56193(19) 0.0201(8) Uani 1 1 d . . . . .
H18A H 0.266864 0.552882 0.605694 0.030 Uiso 1 1 calc R U . . .
H18B H 0.282491 0.696941 0.568050 0.030 Uiso 1 1 calc R U . . .
H18C H 0.294721 0.539185 0.539616 0.030 Uiso 1 1 calc R U . . .
C34 C 0.0957(2) 0.9102(5) 0.78094(19) 0.0249(9) Uani 1 1 d . . . . .
H34A H 0.114260 1.011557 0.788251 0.030 Uiso 1 1 calc R U . . .
H34B H 0.049063 0.905657 0.793787 0.030 Uiso 1 1 calc R U . . .
C7 C 0.2096(2) 0.2995(4) 0.39872(19) 0.0229(9) Uani 1 1 d . . . . .
H7A H 0.191953 0.401765 0.394658 0.027 Uiso 1 1 calc R U . . .
H7B H 0.172337 0.239708 0.367092 0.027 Uiso 1 1 calc R U . . .
C35 C 0.1511(2) 0.8079(5) 0.82642(19) 0.0232(9) Uani 1 1 d . . . . .
H35A H 0.151204 0.826810 0.873459 0.028 Uiso 1 1 calc R U . . .
H35B H 0.134800 0.705851 0.815791 0.028 Uiso 1 1 calc R U . . .
C13 C 0.0770(2) 0.4654(4) 0.45590(17) 0.0176(8) Uani 1 1 d . . . . .
C9 C 0.3087(2) 0.1401(4) 0.3680(2) 0.0271(9) Uani 1 1 d . . . . .
H9A H 0.267757 0.084258 0.338552 0.032 Uiso 1 1 calc R U . . .
H9B H 0.347547 0.148790 0.344468 0.032 Uiso 1 1 calc R U . . .
C10 C 0.3388(2) 0.0539(4) 0.4322(2) 0.0225(8) Uani 1 1 d . . . . .
H10A H 0.374617 0.115711 0.464282 0.027 Uiso 1 1 calc R U . . .
H10B H 0.365545 -0.032207 0.421976 0.027 Uiso 1 1 calc R U . . .
C3 C 0.2466(2) 0.1209(4) 0.4962(2) 0.0197(8) Uani 1 1 d . . . . .
C21 C 0.37179(19) 0.8292(4) 0.73297(18) 0.0162(7) Uani 1 1 d . . . . .
C29 C 0.3676(2) 1.1061(4) 0.7341(2) 0.0245(9) Uani 1 1 d . . . . .
H29A H 0.393875 1.115565 0.781559 0.037 Uiso 1 1 calc R U . . .
H29B H 0.314681 1.108631 0.729083 0.037 Uiso 1 1 calc R U . . .
H29C H 0.381154 1.186917 0.708863 0.037 Uiso 1 1 calc R U . . .
C12 C 0.14877(19) 0.4668(4) 0.49562(17) 0.0151(7) Uani 1 1 d . . . . .
C20 C 0.0385(2) 0.3248(5) 0.4302(2) 0.0271(9) Uani 1 1 d . . . . .
H20A H 0.054006 0.291674 0.391188 0.041 Uiso 1 1 calc R U . . .
H20B H -0.014566 0.340761 0.417250 0.041 Uiso 1 1 calc R U . . .
H20C H 0.051099 0.250441 0.465434 0.041 Uiso 1 1 calc R U . . .
C32 C 0.1424(2) 0.9092(5) 0.67472(19) 0.0234(9) Uani 1 1 d . . . . .
H32A H 0.158992 1.010434 0.687079 0.028 Uiso 1 1 calc R U . . .
H32B H 0.122465 0.906121 0.625427 0.028 Uiso 1 1 calc R U . . .
C14 C 0.0415(2) 0.5987(5) 0.43938(19) 0.0211(8) Uani 1 1 d . . . . .
H14 H -0.007555 0.600017 0.412113 0.025 Uiso 1 1 calc R U . . .
C11 C 0.2812(2) 0.0016(4) 0.4658(2) 0.0262(9) Uani 1 1 d . . . . .
H11A H 0.242263 -0.050523 0.432160 0.031 Uiso 1 1 calc R U . . .
H11B H 0.304142 -0.069346 0.501264 0.031 Uiso 1 1 calc R U . . .
C1 C 0.19545(19) 0.2706(4) 0.57427(18) 0.0165(7) Uani 1 1 d . . . . .
C16 C 0.1477(2) 0.7260(4) 0.50244(19) 0.0197(8) Uani 1 1 d . . . . .
H16 H 0.171049 0.815311 0.519142 0.024 Uiso 1 1 calc R U . . .
C15 C 0.0763(2) 0.7296(4) 0.4618(2) 0.0223(8) Uani 1 1 d . . . . .
C33 C 0.0805(2) 0.8735(5) 0.7066(2) 0.0249(9) Uani 1 1 d . . . . .
H33A H 0.036060 0.927061 0.681875 0.030 Uiso 1 1 calc R U . . .
H33B H 0.069571 0.767800 0.700672 0.030 Uiso 1 1 calc R U . . .
C8 C 0.2813(2) 0.2928(5) 0.3778(2) 0.0264(9) Uani 1 1 d . . . . .
H8A H 0.274345 0.347659 0.335411 0.032 Uiso 1 1 calc R U . . .
H8B H 0.319857 0.343493 0.412316 0.032 Uiso 1 1 calc R U . . .
C30 C 0.4799(3) 0.8245(6) 0.5770(2) 0.0348(11) Uani 1 1 d . . . . .
H30A H 0.442318 0.809799 0.534548 0.052 Uiso 1 1 calc R U . . .
H30B H 0.515402 0.744354 0.583893 0.052 Uiso 1 1 calc R U . . .
H30C H 0.505034 0.917415 0.575503 0.052 Uiso 1 1 calc R U . . .
C19 C 0.0389(3) 0.8739(5) 0.4407(2) 0.0348(11) Uani 1 1 d . . . . .
H19A H 0.053169 0.911289 0.401767 0.052 Uiso 1 1 calc R U . . .
H19B H 0.053670 0.943813 0.477725 0.052 Uiso 1 1 calc R U . . .
H19C H -0.014304 0.860430 0.429038 0.052 Uiso 1 1 calc R U . . .

loop_
_atom_site_aniso_label
_atom_site_aniso_U_11
_atom_site_aniso_U_22
_atom_site_aniso_U_33
_atom_site_aniso_U_23
_atom_site_aniso_U_13
_atom_site_aniso_U_12
Au1 0.01689(7) 0.02059(8) 0.01439(7) 0.00106(6) 0.00426(6) 0.00181(6)
Au2 0.01588(7) 0.01872(8) 0.01923(8) 0.00367(6) 0.00199(6) -0.00027(6)
S2 0.0189(4) 0.0210(5) 0.0137(4) 0.0022(4) 0.0047(4) -0.0003(4)
S1 0.0238(5) 0.0176(5) 0.0250(5) 0.0050(4) 0.0115(4) 0.0037(4)
Cl1 0.0317(5) 0.0394(6) 0.0202(5) -0.0026(4) 0.0099(4) 0.0061(5)
Cl2 0.0172(5) 0.0307(5) 0.0435(6) 0.0091(5) -0.0022(4) -0.0012(4)
N2 0.0156(15) 0.0175(16) 0.0150(15) 0.0019(12) 0.0054(12) -0.0006(12)
N1 0.0148(15) 0.0156(15) 0.0165(15) -0.0010(12) 0.0041(12) 0.0024(12)
C17 0.0151(17) 0.0175(18) 0.0119(17) -0.0018(14) 0.0064(14) 0.0011(14)
C2 0.0219(19) 0.0138(17) 0.0173(18) 0.0029(14) 0.0046(15) 0.0004(15)
C22 0.0165(18) 0.0193(19) 0.0178(18) -0.0004(15) 0.0022(15) -0.0010(15)
C27 0.0159(18) 0.021(2) 0.0194(19) -0.0027(15) 0.0025(15) -0.0028(14)
C4 0.0180(18) 0.0135(17) 0.0201(19) -0.0021(14) 0.0092(15) -0.0016(14)
C5 0.0145(17) 0.0148(18) 0.0193(18) 0.0009(14) 0.0042(15) -0.0002(13)
C25 0.0147(18) 0.034(2) 0.0202(19) 0.0044(17) 0.0056(16) -0.0018(16)
C24 0.0217(19) 0.026(2) 0.021(2) 0.0051(16) 0.0084(16) -0.0044(16)
C6 0.0215(18) 0.0137(18) 0.0123(17) -0.0010(13) 0.0058(15) -0.0065(14)
C28 0.030(2) 0.016(2) 0.031(2) -0.0005(16) 0.0098(18) -0.0020(16)
C26 0.0170(19) 0.022(2) 0.024(2) -0.0033(16) 0.0040(16) 0.0012(15)
C31 0.0189(19) 0.029(2) 0.0132(18) -0.0035(15) 0.0037(15) -0.0035(16)
C18 0.0204(19) 0.0206(19) 0.0188(19) -0.0039(15) 0.0043(16) -0.0031(15)
C34 0.0177(19) 0.036(2) 0.022(2) -0.0019(18) 0.0062(17) -0.0001(17)
C7 0.028(2) 0.023(2) 0.0182(19) -0.0001(15) 0.0076(17) 0.0034(16)
C35 0.020(2) 0.035(2) 0.0158(19) -0.0007(16) 0.0071(16) -0.0030(17)
C13 0.0176(18) 0.025(2) 0.0116(17) -0.0045(15) 0.0056(14) -0.0016(15)
C9 0.033(2) 0.027(2) 0.025(2) -0.0095(17) 0.0134(18) 0.0044(18)
C10 0.026(2) 0.0170(19) 0.029(2) -0.0008(16) 0.0163(18) 0.0001(16)
C3 0.0197(19) 0.0163(18) 0.026(2) -0.0030(15) 0.0106(16) -0.0004(14)
C21 0.0127(16) 0.0204(19) 0.0149(17) -0.0010(14) 0.0027(14) -0.0019(14)
C29 0.032(2) 0.021(2) 0.024(2) 0.0032(16) 0.0125(18) 0.0003(17)
C12 0.0181(18) 0.0160(17) 0.0119(17) -0.0008(14) 0.0051(14) 0.0011(14)
C20 0.020(2) 0.034(2) 0.026(2) -0.0080(18) 0.0049(17) -0.0046(17)
C32 0.020(2) 0.031(2) 0.0172(19) 0.0005(16) 0.0011(16) 0.0007(17)
C14 0.0175(19) 0.031(2) 0.0152(18) 0.0036(16) 0.0047(15) 0.0076(16)
C11 0.030(2) 0.016(2) 0.038(2) -0.0005(17) 0.0172(19) 0.0002(16)
C1 0.0129(17) 0.0195(19) 0.0168(18) 0.0018(14) 0.0035(15) -0.0016(14)
C16 0.026(2) 0.0170(19) 0.0183(19) -0.0017(15) 0.0092(16) 0.0017(15)
C15 0.028(2) 0.021(2) 0.021(2) 0.0054(16) 0.0127(17) 0.0076(17)
C33 0.020(2) 0.032(2) 0.021(2) -0.0009(17) 0.0022(17) 0.0001(16)
C8 0.033(2) 0.026(2) 0.024(2) 0.0032(17) 0.0160(19) 0.0047(18)
C30 0.028(2) 0.049(3) 0.032(2) 0.004(2) 0.017(2) 0.003(2)
C19 0.032(2) 0.034(3) 0.042(3) 0.011(2) 0.016(2) 0.016(2)

loop_
_atom_type_symbol
_atom_type_description
_atom_type_scat_dispersion_real
_atom_type_scat_dispersion_imag
_atom_type_scat_source
C C 0.0033 0.0016 'International Tables Vol C Tables 4.2.6.8 and 6.1.1.4'
H H 0.0000 0.0000 'International Tables Vol C Tables 4.2.6.8 and 6.1.1.4'
Au Au -2.0133 8.8022 'International Tables Vol C Tables 4.2.6.8 and 6.1.1.4'
Cl Cl 0.1484 0.1585 'International Tables Vol C Tables 4.2.6.8 and 6.1.1.4'
N N 0.0061 0.0033 'International Tables Vol C Tables 4.2.6.8 and 6.1.1.4'
S S 0.1246 0.1234 'International Tables Vol C Tables 4.2.6.8 and 6.1.1.4'

loop_
_geom_angle_atom_site_label_1
_geom_angle_atom_site_label_2
_geom_angle_atom_site_label_3
_geom_angle
_geom_angle_site_symmetry_1
_geom_angle_site_symmetry_3
_geom_angle_publ_flag
C1 Au1 Cl1 178.80(11) . . ?
C2 Au2 Cl2 178.38(11) . . ?
C2 S2 C6 94.46(18) . . ?
C1 S1 C3 94.09(18) . . ?
C2 N2 C5 116.4(3) . . ?
C2 N2 C21 120.5(3) . . ?
C5 N2 C21 123.1(3) . . ?
C4 N1 C12 123.2(3) . . ?
C1 N1 C4 116.7(3) . . ?
C1 N1 C12 120.0(3) . . ?
C12 C17 C18 122.3(3) . . ?
C16 C17 C18 120.8(3) . . ?
C16 C17 C12 116.8(3) . . ?
S2 C2 Au2 124.8(2) . . ?
N2 C2 Au2 127.2(3) . . ?
N2 C2 S2 108.0(3) . . ?
C24 C22 C21 117.2(4) . . ?
C24 C22 C29 121.4(4) . . ?
C21 C22 C29 121.4(4) . . ?
C26 C27 C28 121.0(4) . . ?
C26 C27 C21 117.3(4) . . ?
C21 C27 C28 121.7(4) . . ?
N1 C4 C7 121.9(3) . . ?
C3 C4 N1 111.5(3) . . ?
C3 C4 C7 126.6(4) . . ?
N2 C5 C31 120.9(3) . . ?
C6 C5 N2 113.0(3) . . ?
C6 C5 C31 126.1(3) . . ?
C24 C25 C26 119.0(4) . . ?
C24 C25 C30 120.7(4) . . ?
C26 C25 C30 120.3(4) . . ?
C22 C24 H24 119.2 . . ?
C25 C24 C22 121.6(4) . . ?
C25 C24 H24 119.2 . . ?
C5 C6 S2 108.1(3) . . ?
C5 C6 C35 131.0(3) . . ?
C35 C6 S2 120.7(3) . . ?
C27 C28 H28A 109.5 . . ?
C27 C28 H28B 109.5 . . ?
C27 C28 H28C 109.5 . . ?
H28A C28 H28B 109.5 . . ?
H28A C28 H28C 109.5 . . ?
H28B C28 H28C 109.5 . . ?
C27 C26 C25 121.8(4) . . ?
C27 C26 H26 119.1 . . ?
C25 C26 H26 119.1 . . ?
C5 C31 H31A 108.6 . . ?
C5 C31 H31B 108.6 . . ?
C5 C31 C32 114.6(3) . . ?
H31A C31 H31B 107.6 . . ?
C32 C31 H31A 108.6 . . ?
C32 C31 H31B 108.6 . . ?
C17 C18 H18A 109.5 . . ?
C17 C18 H18B 109.5 . . ?
C17 C18 H18C 109.5 . . ?
H18A C18 H18B 109.5 . . ?
H18A C18 H18C 109.5 . . ?
H18B C18 H18C 109.5 . . ?
H34A C34 H34B 107.7 . . ?
C35 C34 H34A 108.9 . . ?
C35 C34 H34B 108.9 . . ?
C35 C34 C33 113.5(4) . . ?
C33 C34 H34A 108.9 . . ?
C33 C34 H34B 108.9 . . ?
C4 C7 H7A 108.6 . . ?
C4 C7 H7B 108.6 . . ?
C4 C7 C8 114.6(3) . . ?
H7A C7 H7B 107.6 . . ?
C8 C7 H7A 108.6 . . ?
C8 C7 H7B 108.6 . . ?
C6 C35 C34 114.5(3) . . ?
C6 C35 H35A 108.6 . . ?
C6 C35 H35B 108.6 . . ?
C34 C35 H35A 108.6 . . ?
C34 C35 H35B 108.6 . . ?
H35A C35 H35B 107.6 . . ?
C12 C13 C20 121.5(4) . . ?
C12 C13 C14 118.0(4) . . ?
C14 C13 C20 120.5(3) . . ?
H9A C9 H9B 107.5 . . ?
C10 C9 H9A 108.6 . . ?
C10 C9 H9B 108.6 . . ?
C10 C9 C8 114.9(3) . . ?
C8 C9 H9A 108.6 . . ?
C8 C9 H9B 108.6 . . ?
C9 C10 H10A 108.6 . . ?
C9 C10 H10B 108.6 . . ?
C9 C10 C11 114.6(4) . . ?
H10A C10 H10B 107.6 . . ?
C11 C10 H10A 108.6 . . ?
C11 C10 H10B 108.6 . . ?
C4 C3 S1 109.6(3) . . ?
C4 C3 C11 129.2(4) . . ?
C11 C3 S1 121.2(3) . . ?
C22 C21 N2 118.5(3) . . ?
C27 C21 N2 118.4(3) . . ?
C27 C21 C22 123.0(4) . . ?
C22 C29 H29A 109.5 . . ?
C22 C29 H29B 109.5 . . ?
C22 C29 H29C 109.5 . . ?
H29A C29 H29B 109.5 . . ?
H29A C29 H29C 109.5 . . ?
H29B C29 H29C 109.5 . . ?
C17 C12 N1 118.2(3) . . ?
C13 C12 N1 119.1(3) . . ?
C13 C12 C17 122.8(3) . . ?
C13 C20 H20A 109.5 . . ?
C13 C20 H20B 109.5 . . ?
C13 C20 H20C 109.5 . . ?
H20A C20 H20B 109.5 . . ?
H20A C20 H20C 109.5 . . ?
H20B C20 H20C 109.5 . . ?
C31 C32 H32A 108.4 . . ?
C31 C32 H32B 108.4 . . ?
H32A C32 H32B 107.5 . . ?
C33 C32 C31 115.4(3) . . ?
C33 C32 H32A 108.4 . . ?
C33 C32 H32B 108.4 . . ?
C13 C14 H14 119.3 . . ?
C15 C14 C13 121.5(3) . . ?
C15 C14 H14 119.3 . . ?
C10 C11 H11A 108.7 . . ?
C10 C11 H11B 108.7 . . ?
C3 C11 C10 114.4(3) . . ?
C3 C11 H11A 108.7 . . ?
C3 C11 H11B 108.7 . . ?
H11A C11 H11B 107.6 . . ?
S1 C1 Au1 122.8(2) . . ?
N1 C1 Au1 129.1(3) . . ?
N1 C1 S1 108.1(3) . . ?
C17 C16 H16 118.9 . . ?
C15 C16 C17 122.2(4) . . ?
C15 C16 H16 118.9 . . ?
C14 C15 C16 118.7(4) . . ?
C14 C15 C19 121.2(4) . . ?
C16 C15 C19 120.1(4) . . ?
C34 C33 C32 115.5(3) . . ?
C34 C33 H33A 108.4 . . ?
C34 C33 H33B 108.4 . . ?
C32 C33 H33A 108.4 . . ?
C32 C33 H33B 108.4 . . ?
H33A C33 H33B 107.5 . . ?
C7 C8 H8A 108.3 . . ?
C7 C8 H8B 108.3 . . ?
C9 C8 C7 115.7(4) . . ?
C9 C8 H8A 108.3 . . ?
C9 C8 H8B 108.3 . . ?
H8A C8 H8B 107.4 . . ?
C25 C30 H30A 109.5 . . ?
C25 C30 H30B 109.5 . . ?
C25 C30 H30C 109.5 . . ?
H30A C30 H30B 109.5 . . ?
H30A C30 H30C 109.5 . . ?
H30B C30 H30C 109.5 . . ?
C15 C19 H19A 109.5 . . ?
C15 C19 H19B 109.5 . . ?
C15 C19 H19C 109.5 . . ?
H19A C19 H19B 109.5 . . ?
H19A C19 H19C 109.5 . . ?
H19B C19 H19C 109.5 . . ?

loop_
_geom_bond_atom_site_label_1
_geom_bond_atom_site_label_2
_geom_bond_distance
_geom_bond_site_symmetry_2
_geom_bond_publ_flag
Au1 Cl1 2.2783(11) . ?
Au1 C1 1.979(4) . ?
Au2 Cl2 2.2708(10) . ?
Au2 C2 1.963(4) . ?
S2 C2 1.702(4) . ?
S2 C6 1.754(4) . ?
S1 C3 1.727(4) . ?
S1 C1 1.699(4) . ?
N2 C2 1.350(5) . ?
N2 C5 1.408(5) . ?
N2 C21 1.458(5) . ?
N1 C4 1.405(5) . ?
N1 C12 1.458(4) . ?
N1 C1 1.344(5) . ?
C17 C18 1.506(5) . ?
C17 C12 1.398(5) . ?
C17 C16 1.393(5) . ?
C22 C24 1.393(6) . ?
C22 C21 1.395(5) . ?
C22 C29 1.512(5) . ?
C27 C28 1.507(5) . ?
C27 C26 1.384(6) . ?
C27 C21 1.390(5) . ?
C4 C7 1.493(5) . ?
C4 C3 1.357(5) . ?
C5 C6 1.352(5) . ?
C5 C31 1.507(5) . ?
C25 C24 1.383(6) . ?
C25 C26 1.392(6) . ?
C25 C30 1.515(6) . ?
C24 H24 0.9500 . ?
C6 C35 1.477(5) . ?
C28 H28A 0.9800 . ?
C28 H28B 0.9800 . ?
C28 H28C 0.9800 . ?
C26 H26 0.9500 . ?
C31 H31A 0.9900 . ?
C31 H31B 0.9900 . ?
C31 C32 1.530(5) . ?
C18 H18A 0.9800 . ?
C18 H18B 0.9800 . ?
C18 H18C 0.9800 . ?
C34 H34A 0.9900 . ?
C34 H34B 0.9900 . ?
C34 C35 1.528(6) . ?
C34 C33 1.528(5) . ?
C7 H7A 0.9900 . ?
C7 H7B 0.9900 . ?
C7 C8 1.534(6) . ?
C35 H35A 0.9900 . ?
C35 H35B 0.9900 . ?
C13 C12 1.388(5) . ?
C13 C20 1.504(5) . ?
C13 C14 1.390(5) . ?
C9 H9A 0.9900 . ?
C9 H9B 0.9900 . ?
C9 C10 1.522(6) . ?
C9 C8 1.524(6) . ?
C10 H10A 0.9900 . ?
C10 H10B 0.9900 . ?
C10 C11 1.522(6) . ?
C3 C11 1.498(5) . ?
C29 H29A 0.9800 . ?
C29 H29B 0.9800 . ?
C29 H29C 0.9800 . ?
C20 H20A 0.9800 . ?
C20 H20B 0.9800 . ?
C20 H20C 0.9800 . ?
C32 H32A 0.9900 . ?
C32 H32B 0.9900 . ?
C32 C33 1.528(6) . ?
C14 H14 0.9500 . ?
C14 C15 1.386(6) . ?
C11 H11A 0.9900 . ?
C11 H11B 0.9900 . ?
C16 H16 0.9500 . ?
C16 C15 1.389(5) . ?
C15 C19 1.507(5) . ?
C33 H33A 0.9900 . ?
C33 H33B 0.9900 . ?
C8 H8A 0.9900 . ?
C8 H8B 0.9900 . ?
C30 H30A 0.9800 . ?
C30 H30B 0.9800 . ?
C30 H30C 0.9800 . ?
C19 H19A 0.9800 . ?
C19 H19B 0.9800 . ?
C19 H19C 0.9800 . ?

loop_
_geom_torsion_atom_site_label_1
_geom_torsion_atom_site_label_2
_geom_torsion_atom_site_label_3
_geom_torsion_atom_site_label_4
_geom_torsion
_geom_torsion_site_symmetry_1
_geom_torsion_site_symmetry_2
_geom_torsion_site_symmetry_3
_geom_torsion_site_symmetry_4
_geom_torsion_publ_flag
S2 C6 C35 C34 133.9(3) . . . . ?
S1 C3 C11 C10 -130.0(3) . . . . ?
N2 C5 C6 S2 -0.8(4) . . . . ?
N2 C5 C6 C35 -176.2(4) . . . . ?
N2 C5 C31 C32 -134.2(4) . . . . ?
N1 C4 C7 C8 131.7(4) . . . . ?
N1 C4 C3 S1 -0.8(4) . . . . ?
N1 C4 C3 C11 178.3(4) . . . . ?
C17 C16 C15 C14 2.1(6) . . . . ?
C17 C16 C15 C19 -175.6(4) . . . . ?
C2 S2 C6 C5 0.5(3) . . . . ?
C2 S2 C6 C35 176.5(3) . . . . ?
C2 N2 C5 C6 0.8(5) . . . . ?
C2 N2 C5 C31 -177.6(3) . . . . ?
C2 N2 C21 C22 -90.5(4) . . . . ?
C2 N2 C21 C27 90.2(4) . . . . ?
C4 N1 C12 C17 -103.7(4) . . . . ?
C4 N1 C12 C13 76.1(5) . . . . ?
C4 N1 C1 Au1 -178.2(3) . . . . ?
C4 N1 C1 S1 0.2(4) . . . . ?
C4 C7 C8 C9 69.7(5) . . . . ?
C4 C3 C11 C10 51.0(6) . . . . ?
C5 N2 C2 Au2 176.5(3) . . . . ?
C5 N2 C2 S2 -0.4(4) . . . . ?
C5 N2 C21 C22 90.8(4) . . . . ?
C5 N2 C21 C27 -88.6(4) . . . . ?
C5 C6 C35 C34 -51.2(6) . . . . ?
C5 C31 C32 C33 -68.7(5) . . . . ?
C24 C22 C21 N2 -176.2(3) . . . . ?
C24 C22 C21 C27 3.1(5) . . . . ?
C24 C25 C26 C27 1.9(6) . . . . ?
C6 S2 C2 Au2 -177.0(2) . . . . ?
C6 S2 C2 N2 -0.1(3) . . . . ?
C6 C5 C31 C32 47.6(5) . . . . ?
C28 C27 C26 C25 179.5(4) . . . . ?
C28 C27 C21 N2 -2.7(5) . . . . ?
C28 C27 C21 C22 177.9(3) . . . . ?
C26 C27 C21 N2 177.2(3) . . . . ?
C26 C27 C21 C22 -2.1(5) . . . . ?
C26 C25 C24 C22 -0.8(6) . . . . ?
C31 C5 C6 S2 177.5(3) . . . . ?
C31 C5 C6 C35 2.1(7) . . . . ?
C31 C32 C33 C34 73.0(5) . . . . ?
C18 C17 C12 N1 0.5(5) . . . . ?
C18 C17 C12 C13 -179.2(4) . . . . ?
C18 C17 C16 C15 178.0(4) . . . . ?
C7 C4 C3 S1 -179.8(3) . . . . ?
C7 C4 C3 C11 -0.7(7) . . . . ?
C35 C34 C33 C32 -72.1(5) . . . . ?
C13 C14 C15 C16 -0.9(6) . . . . ?
C13 C14 C15 C19 176.7(4) . . . . ?
C9 C10 C11 C3 -69.8(5) . . . . ?
C10 C9 C8 C7 -71.7(5) . . . . ?
C3 S1 C1 Au1 177.9(2) . . . . ?
C3 S1 C1 N1 -0.6(3) . . . . ?
C3 C4 C7 C8 -49.4(5) . . . . ?
C21 N2 C2 Au2 -2.4(5) . . . . ?
C21 N2 C2 S2 -179.2(3) . . . . ?
C21 N2 C5 C6 179.6(3) . . . . ?
C21 N2 C5 C31 1.2(5) . . . . ?
C21 C22 C24 C25 -1.6(5) . . . . ?
C21 C27 C26 C25 -0.5(5) . . . . ?
C29 C22 C24 C25 177.9(4) . . . . ?
C29 C22 C21 N2 4.3(5) . . . . ?
C29 C22 C21 C27 -176.3(3) . . . . ?
C12 N1 C4 C7 1.3(5) . . . . ?
C12 N1 C4 C3 -177.7(3) . . . . ?
C12 N1 C1 Au1 0.0(5) . . . . ?
C12 N1 C1 S1 178.4(3) . . . . ?
C12 C17 C16 C15 -2.0(6) . . . . ?
C12 C13 C14 C15 -0.2(6) . . . . ?
C20 C13 C12 N1 -0.5(5) . . . . ?
C20 C13 C12 C17 179.2(4) . . . . ?
C20 C13 C14 C15 -179.2(4) . . . . ?
C14 C13 C12 N1 -179.5(3) . . . . ?
C14 C13 C12 C17 0.3(6) . . . . ?
C1 S1 C3 C4 0.8(3) . . . . ?
C1 S1 C3 C11 -178.4(3) . . . . ?
C1 N1 C4 C7 179.4(3) . . . . ?
C1 N1 C4 C3 0.4(5) . . . . ?
C1 N1 C12 C17 78.3(4) . . . . ?
C1 N1 C12 C13 -102.0(4) . . . . ?
C16 C17 C12 N1 -179.4(3) . . . . ?
C16 C17 C12 C13 0.8(5) . . . . ?
C33 C34 C35 C6 68.6(5) . . . . ?
C8 C9 C10 C11 71.6(5) . . . . ?
C30 C25 C24 C22 177.3(4) . . . . ?
C30 C25 C26 C27 -176.2(4) . . . . ?
